data_2214226
loop_
_publ_author_name
'Zeng, Wu-Lan'
'Pang, Yan'
'Zhang, Hua-Xiang'

_publ_section_title
;
 2-(1<i>H</i>-1,2,3-Benzotriazol-1-yl)-1-(2-fluorobenzoyl)ethyl
 2-chlorobenzoate
;
_journal_coeditor_code HB2441
_journal_issue 7
_journal_name_full 'Acta Crystallographica Section E'
_journal_page_first o3256
_journal_page_last o3256
_journal_paper_doi 10.1107/S1600536807026980
_journal_volume 63
_journal_year 2007
_chemical_formula_iupac 'C22 H15 Cl F N3 O3'
_chemical_formula_moiety 'C22 H15 Cl F N3 O3'
_chemical_formula_sum 'C22 H15 Cl F N3 O3'
_chemical_formula_weight 423.82
_chemical_name_systematic
;
2-(1<it>H</it>-1,2,3-Benzotriazol-1-yl)-1-(2-fluorobenzoyl)ethyl
2-chlorobenzoate
;
_space_group_IT_number 14
_symmetry_cell_setting monoclinic
_symmetry_space_group_name_Hall '-P 2ybc'
_symmetry_space_group_name_H-M 'P 1 21/c 1'
_atom_sites_solution_hydrogens geom
_atom_sites_solution_primary direct
_atom_sites_solution_secondary difmap
_cell_angle_alpha 90.00
_cell_angle_beta 100.599(5)
_cell_angle_gamma 90.00
_cell_formula_units_Z 4
_cell_length_a 10.858(3)
_cell_length_b 8.279(2)
_cell_length_c 22.236(6)
_cell_measurement_reflns_used 1651
_cell_measurement_temperature 294(2)
_cell_measurement_theta_max 20.96
_cell_measurement_theta_min 2.41
_cell_volume 1964.8(9)
_computing_cell_refinement 'SAINT (Bruker, 1997)'
_computing_data_collection 'SMART (Bruker, 1997)'
_computing_data_reduction SAINT
_computing_molecular_graphics 'SHELXTL (Bruker, 1997)'
_computing_publication_material SHELXTL
_computing_structure_refinement 'SHELXL97 (Sheldrick, 1997)'
_computing_structure_solution 'SHELXS97 (Sheldrick, 1997)'
_diffrn_ambient_temperature 294(2)
_diffrn_measured_fraction_theta_full 0.995
_diffrn_measured_fraction_theta_max 0.995
_diffrn_measurement_device_type 'Bruker SMART CCD area-detector'
_diffrn_measurement_method \w
_diffrn_radiation_monochromator graphite
_diffrn_radiation_source 'fine-focus sealed tube'
_diffrn_radiation_type MoK\a
_diffrn_radiation_wavelength 0.71073
_diffrn_reflns_av_R_equivalents 0.0501
_diffrn_reflns_av_sigmaI/netI 0.0689
_diffrn_reflns_limit_h_max 10
_diffrn_reflns_limit_h_min -13
_diffrn_reflns_limit_k_max 10
_diffrn_reflns_limit_k_min -10
_diffrn_reflns_limit_l_max 27
_diffrn_reflns_limit_l_min -27
_diffrn_reflns_number 10896
_diffrn_reflns_theta_full 26.36
_diffrn_reflns_theta_max 26.36
_diffrn_reflns_theta_min 1.86
_exptl_absorpt_coefficient_mu 0.234
_exptl_absorpt_correction_T_max 0.977
_exptl_absorpt_correction_T_min 0.955
_exptl_absorpt_correction_type multi-scan
_exptl_absorpt_process_details '(SADABS; Bruker, 1997)'
_exptl_crystal_colour colourless
_exptl_crystal_density_diffrn 1.433
_exptl_crystal_density_method 'not measured'
_exptl_crystal_description block
_exptl_crystal_F_000 872
_exptl_crystal_size_max 0.20
_exptl_crystal_size_mid 0.16
_exptl_crystal_size_min 0.10
_refine_diff_density_max 0.461
_refine_diff_density_min -0.313
_refine_ls_extinction_method none
_refine_ls_goodness_of_fit_ref 1.010
_refine_ls_hydrogen_treatment constr
_refine_ls_matrix_type full
_refine_ls_number_parameters 271
_refine_ls_number_reflns 3993
_refine_ls_number_restraints 0
_refine_ls_restrained_S_all 1.010
_refine_ls_R_factor_all 0.1457
_refine_ls_R_factor_gt 0.0610
_refine_ls_shift/su_max 0.002
_refine_ls_shift/su_mean 0.000
_refine_ls_structure_factor_coef Fsqd
_refine_ls_weighting_details 'calc w = 1/[\s^2^(Fo^2^)+(0.1046P)^2^] where P=(Fo^2^+2Fc^2^)/3'
_refine_ls_weighting_scheme calc
_refine_ls_wR_factor_gt 0.1646
_refine_ls_wR_factor_ref 0.2080
_reflns_number_gt 1838
_reflns_number_total 3993
_reflns_threshold_expression I>2\s(I)
_cod_data_source_file hb2441.cif
_cod_data_source_block I
_cod_original_cell_volume 1964.9(9)
_cod_original_sg_symbol_H-M 'P 21/c'
_cod_database_code 2214226
_cod_database_fobs_code 2214226

loop_
_symmetry_equiv_pos_as_xyz
'x, y, z'
'-x, y+1/2, -z+1/2'
'-x, -y, -z'
'x, -y-1/2, z-1/2'

loop_
_atom_site_type_symbol
_atom_site_label
_atom_site_fract_x
_atom_site_fract_y
_atom_site_fract_z
_atom_site_U_iso_or_equiv
_atom_site_adp_type
_atom_site_calc_flag
_atom_site_refinement_flags
_atom_site_occupancy
Cl Cl1 0.16809(12) 0.54811(16) 1.00954(5) 0.0998(5) Uani d . 1
F F1 0.2942(2) 0.7314(3) 0.71581(10) 0.1010(9) Uani d . 1
O O1 0.40423(19) 0.8137(2) 0.90054(9) 0.0485(6) Uani d . 1
O O2 0.2520(3) 0.6305(3) 0.89726(11) 0.0778(8) Uani d . 1
O O3 0.1967(3) 0.9868(4) 0.86057(13) 0.0912(10) Uani d . 1
N N1 0.7216(4) 0.7326(5) 0.78904(19) 0.0916(11) Uani d . 1
N N2 0.6068(4) 0.7844(4) 0.77393(14) 0.0773(10) Uani d . 1
N N3 0.5786(3) 0.8780(3) 0.81969(12) 0.0537(7) Uani d . 1
C C1 0.7691(4) 0.7934(5) 0.8454(2) 0.0678(11) Uani d . 1
C C2 0.8887(4) 0.7754(6) 0.8829(3) 0.0968(16) Uani d . 1
H H2 0.9516 0.7151 0.8702 0.116 Uiso calc R 1
C C3 0.9073(5) 0.8501(6) 0.9380(3) 0.0999(16) Uani d . 1
H H3 0.9849 0.8408 0.9636 0.120 Uiso calc R 1
C C4 0.8128(5) 0.9413(5) 0.9577(2) 0.0884(14) Uani d . 1
H H4 0.8295 0.9884 0.9963 0.106 Uiso calc R 1
C C5 0.6996(4) 0.9625(4) 0.92264(18) 0.0664(11) Uani d . 1
H H5 0.6383 1.0249 0.9356 0.080 Uiso calc R 1
C C6 0.6785(3) 0.8861(4) 0.86548(16) 0.0506(9) Uani d . 1
C C7 0.4558(3) 0.9480(4) 0.81416(15) 0.0576(9) Uani d . 1
H H7A 0.4250 0.9761 0.7717 0.069 Uiso calc R 1
H H7B 0.4614 1.0466 0.8380 0.069 Uiso calc R 1
C C8 0.3624(3) 0.8336(4) 0.83592(13) 0.0513(9) Uani d . 1
H H8 0.3636 0.7289 0.8155 0.062 Uiso calc R 1
C C9 0.2313(3) 0.9028(4) 0.82231(17) 0.0606(10) Uani d . 1
C C10 0.1471(3) 0.8742(4) 0.76184(15) 0.0549(9) Uani d . 1
C C11 0.0281(4) 0.9362(5) 0.7543(2) 0.0757(12) Uani d . 1
H H11 0.0032 0.9919 0.7863 0.091 Uiso calc R 1
C C12 -0.0549(4) 0.9173(6) 0.7001(2) 0.0919(14) Uani d . 1
H H12 -0.1354 0.9597 0.6961 0.110 Uiso calc R 1
C C13 -0.0210(4) 0.8378(6) 0.6526(2) 0.0818(13) Uani d . 1
H H13 -0.0782 0.8279 0.6162 0.098 Uiso calc R 1
C C14 0.0958(4) 0.7718(5) 0.65701(18) 0.0774(12) Uani d . 1
H H14 0.1196 0.7160 0.6247 0.093 Uiso calc R 1
C C15 0.1774(3) 0.7928(5) 0.71290(18) 0.0651(10) Uani d . 1
C C16 0.3388(4) 0.7037(4) 0.92604(15) 0.0539(9) Uani d . 1
C C17 0.3902(3) 0.6798(4) 0.99247(14) 0.0495(9) Uani d . 1
C C18 0.5139(3) 0.7262(4) 1.01529(15) 0.0577(9) Uani d . 1
H H18 0.5608 0.7757 0.9895 0.069 Uiso calc R 1
C C19 0.5670(4) 0.6991(5) 1.07574(18) 0.0751(12) Uani d . 1
H H19 0.6492 0.7303 1.0907 0.090 Uiso calc R 1
C C20 0.4973(5) 0.6255(5) 1.11360(18) 0.0806(14) Uani d . 1
H H20 0.5331 0.6068 1.1543 0.097 Uiso calc R 1
C C21 0.3755(5) 0.5791(5) 1.09238(18) 0.0735(12) Uani d . 1
H H21 0.3291 0.5304 1.1186 0.088 Uiso calc R 1
C C22 0.3228(4) 0.6054(4) 1.03192(16) 0.0590(10) Uani d . 1

loop_
_atom_site_aniso_label
_atom_site_aniso_U_11
_atom_site_aniso_U_22
_atom_site_aniso_U_33
_atom_site_aniso_U_12
_atom_site_aniso_U_13
_atom_site_aniso_U_23
Cl1 0.0918(9) 0.1274(11) 0.0858(8) -0.0368(8) 0.0311(7) 0.0029(7)
F1 0.0808(17) 0.155(2) 0.0642(14) 0.0226(17) 0.0061(12) -0.0280(14)
O1 0.0490(13) 0.0555(14) 0.0380(12) -0.0029(11) 0.0005(10) 0.0016(10)
O2 0.0747(19) 0.098(2) 0.0545(15) -0.0333(17) -0.0044(14) -0.0018(14)
O3 0.082(2) 0.113(2) 0.0746(19) 0.0369(18) 0.0036(16) -0.0210(17)
N1 0.079(3) 0.103(3) 0.102(3) 0.003(2) 0.039(2) -0.023(2)
N2 0.081(3) 0.095(3) 0.059(2) -0.007(2) 0.0243(19) -0.0179(18)
N3 0.0548(19) 0.0581(18) 0.0495(17) -0.0003(15) 0.0132(15) -0.0046(14)
C1 0.057(3) 0.064(2) 0.085(3) -0.004(2) 0.020(2) 0.000(2)
C2 0.054(3) 0.075(3) 0.164(5) 0.000(2) 0.025(3) 0.012(3)
C3 0.060(3) 0.086(3) 0.139(5) -0.010(3) -0.019(3) 0.016(3)
C4 0.076(3) 0.084(3) 0.093(3) -0.015(3) -0.014(3) -0.009(3)
C5 0.056(2) 0.062(2) 0.076(3) -0.0047(19) -0.001(2) -0.010(2)
C6 0.046(2) 0.0460(19) 0.059(2) -0.0070(17) 0.0072(18) 0.0008(17)
C7 0.060(2) 0.059(2) 0.051(2) 0.0031(19) 0.0035(18) 0.0064(17)
C8 0.049(2) 0.063(2) 0.0385(18) 0.0026(17) 0.0007(15) 0.0003(16)
C9 0.062(2) 0.065(2) 0.054(2) 0.011(2) 0.0083(19) -0.0019(18)
C10 0.055(2) 0.062(2) 0.046(2) -0.0048(19) 0.0041(17) 0.0071(17)
C11 0.060(3) 0.081(3) 0.083(3) 0.012(2) 0.003(2) 0.008(2)
C12 0.067(3) 0.107(4) 0.094(4) 0.018(3) -0.005(3) 0.019(3)
C13 0.068(3) 0.100(3) 0.064(3) -0.014(3) -0.022(2) 0.018(2)
C14 0.075(3) 0.099(3) 0.051(2) -0.016(3) -0.004(2) 0.004(2)
C15 0.043(2) 0.081(3) 0.070(3) 0.006(2) 0.006(2) 0.014(2)
C16 0.054(2) 0.061(2) 0.047(2) 0.0004(19) 0.0075(18) -0.0006(17)
C17 0.059(2) 0.049(2) 0.0394(18) 0.0058(17) 0.0052(17) -0.0060(15)
C18 0.060(2) 0.068(2) 0.041(2) 0.0046(19) 0.0000(18) -0.0062(16)
C19 0.073(3) 0.085(3) 0.061(3) 0.021(2) -0.006(2) -0.017(2)
C20 0.126(4) 0.070(3) 0.042(2) 0.035(3) 0.004(3) -0.001(2)
C21 0.109(4) 0.064(3) 0.051(2) 0.009(3) 0.023(2) 0.0048(19)
C22 0.078(3) 0.053(2) 0.047(2) 0.008(2) 0.0142(19) -0.0013(16)

loop_
_atom_type_symbol
_atom_type_description
_atom_type_scat_dispersion_real
_atom_type_scat_dispersion_imag
_atom_type_scat_source
C C 0.0033 0.0016 'International Tables Vol C Tables 4.2.6.8 and 6.1.1.4'
H H 0.0000 0.0000 'International Tables Vol C Tables 4.2.6.8 and 6.1.1.4'
N N 0.0061 0.0033 'International Tables Vol C Tables 4.2.6.8 and 6.1.1.4'
O O 0.0106 0.0060 'International Tables Vol C Tables 4.2.6.8 and 6.1.1.4'
F F 0.0171 0.0103 'International Tables Vol C Tables 4.2.6.8 and 6.1.1.4'
Cl Cl 0.1484 0.1585 'International Tables Vol C Tables 4.2.6.8 and 6.1.1.4'

loop_
_geom_angle_atom_site_label_1
_geom_angle_atom_site_label_2
_geom_angle_atom_site_label_3
_geom_angle
C16 O1 C8 113.9(2)
N2 N1 C1 107.4(3)
N1 N2 N3 109.4(3)
C6 N3 N2 109.5(3)
C6 N3 C7 130.6(3)
N2 N3 C7 119.9(3)
N1 C1 C6 109.3(4)
N1 C1 C2 130.9(4)
C6 C1 C2 119.9(4)
C3 C2 C1 116.9(5)
C3 C2 H2 121.6
C1 C2 H2 121.6
C2 C3 C4 122.1(4)
C2 C3 H3 118.9
C4 C3 H3 118.9
C5 C4 C3 122.1(4)
C5 C4 H4 118.9
C3 C4 H4 118.9
C4 C5 C6 116.7(4)
C4 C5 H5 121.7
C6 C5 H5 121.7
N3 C6 C1 104.5(3)
N3 C6 C5 133.2(3)
C1 C6 C5 122.3(4)
N3 C7 C8 112.4(3)
N3 C7 H7A 109.1
C8 C7 H7A 109.1
N3 C7 H7B 109.1
C8 C7 H7B 109.1
H7A C7 H7B 107.8
O1 C8 C9 110.9(3)
O1 C8 C7 106.4(3)
C9 C8 C7 110.9(3)
O1 C8 H8 109.5
C9 C8 H8 109.5
C7 C8 H8 109.5
O3 C9 C10 120.3(3)
O3 C9 C8 118.6(3)
C10 C9 C8 121.1(3)
C15 C10 C11 116.4(3)
C15 C10 C9 126.4(3)
C11 C10 C9 117.2(4)
C10 C11 C12 121.1(4)
C10 C11 H11 119.5
C12 C11 H11 119.5
C13 C12 C11 120.7(4)
C13 C12 H12 119.6
C11 C12 H12 119.6
C12 C13 C14 121.4(4)
C12 C13 H13 119.3
C14 C13 H13 119.3
C13 C14 C15 116.2(4)
C13 C14 H14 121.9
C15 C14 H14 121.9
F1 C15 C10 120.4(3)
F1 C15 C14 115.4(4)
C10 C15 C14 124.2(4)
O2 C16 O1 122.8(3)
O2 C16 C17 125.1(3)
O1 C16 C17 112.1(3)
C22 C17 C18 118.4(3)
C22 C17 C16 122.7(3)
C18 C17 C16 118.8(3)
C19 C18 C17 120.6(4)
C19 C18 H18 119.7
C17 C18 H18 119.7
C20 C19 C18 119.4(4)
C20 C19 H19 120.3
C18 C19 H19 120.3
C19 C20 C21 121.1(4)
C19 C20 H20 119.4
C21 C20 H20 119.4
C20 C21 C22 119.5(4)
C20 C21 H21 120.3
C22 C21 H21 120.3
C21 C22 C17 120.9(4)
C21 C22 Cl1 116.4(3)
C17 C22 Cl1 122.6(3)

loop_
_geom_bond_atom_site_label_1
_geom_bond_atom_site_label_2
_geom_bond_distance
_geom_bond_publ_flag
Cl1 C22 1.728(4) n
F1 C15 1.357(4) n
O1 C16 1.344(4) n
O1 C8 1.435(4) n
O2 C16 1.201(4) n
O3 C9 1.211(4) n
N1 N2 1.303(5) ?
N1 C1 1.361(5) ?
N2 N3 1.358(4) ?
N3 C6 1.346(4) ?
N3 C7 1.438(4) ?
C1 C6 1.385(5) ?
C1 C2 1.416(6) ?
C2 C3 1.354(7) ?
C2 H2 0.9300 ?
C3 C4 1.408(6) ?
C3 H3 0.9300 ?
C4 C5 1.340(6) ?
C4 H4 0.9300 ?
C5 C6 1.401(5) ?
C5 H5 0.9300 ?
C7 C8 1.529(5) n
C7 H7A 0.9700 ?
C7 H7B 0.9700 ?
C8 C9 1.513(5) n
C8 H8 0.9800 ?
C9 C10 1.499(5) n
C10 C15 1.371(5) ?
C10 C11 1.371(5) ?
C11 C12 1.374(6) ?
C11 H11 0.9300 ?
C12 C13 1.353(6) ?
C12 H12 0.9300 ?
C13 C14 1.368(6) ?
C13 H13 0.9300 ?
C14 C15 1.398(5) ?
C14 H14 0.9300 ?
C16 C17 1.493(4) n
C17 C22 1.386(5) ?
C17 C18 1.400(5) ?
C18 C19 1.380(5) ?
C18 H18 0.9300 ?
C19 C20 1.374(6) ?
C19 H19 0.9300 ?
C20 C21 1.374(6) ?
C20 H20 0.9300 ?
C21 C22 1.378(5) ?
C21 H21 0.9300 ?

loop_
_geom_torsion_atom_site_label_1
_geom_torsion_atom_site_label_2
_geom_torsion_atom_site_label_3
_geom_torsion_atom_site_label_4
_geom_torsion
C1 N1 N2 N3 -0.1(5)
N1 N2 N3 C6 -0.1(4)
N1 N2 N3 C7 -179.1(3)
N2 N1 C1 C6 0.2(5)
N2 N1 C1 C2 -179.9(4)
N1 C1 C2 C3 -179.0(4)
C6 C1 C2 C3 0.9(6)
C1 C2 C3 C4 0.1(7)
C2 C3 C4 C5 -1.4(7)
C3 C4 C5 C6 1.4(6)
N2 N3 C6 C1 0.2(4)
C7 N3 C6 C1 179.1(3)
N2 N3 C6 C5 -178.9(4)
C7 N3 C6 C5 0.0(6)
N1 C1 C6 N3 -0.2(4)
C2 C1 C6 N3 179.8(3)
N1 C1 C6 C5 179.0(3)
C2 C1 C6 C5 -0.9(6)
C4 C5 C6 N3 178.7(4)
C4 C5 C6 C1 -0.3(6)
C6 N3 C7 C8 -92.6(4)
N2 N3 C7 C8 86.2(4)
C16 O1 C8 C9 65.4(3)
C16 O1 C8 C7 -173.9(3)
N3 C7 C8 O1 66.2(3)
N3 C7 C8 C9 -173.1(3)
O1 C8 C9 O3 27.6(5)
C7 C8 C9 O3 -90.3(4)
O1 C8 C9 C10 -154.9(3)
C7 C8 C9 C10 87.1(4)
O3 C9 C10 C15 174.6(4)
C8 C9 C10 C15 -2.8(6)
O3 C9 C10 C11 -5.0(6)
C8 C9 C10 C11 177.6(3)
C15 C10 C11 C12 -0.4(6)
C9 C10 C11 C12 179.3(4)
C10 C11 C12 C13 -0.4(7)
C11 C12 C13 C14 1.0(7)
C12 C13 C14 C15 -0.6(6)
C11 C10 C15 F1 178.2(3)
C9 C10 C15 F1 -1.4(6)
C11 C10 C15 C14 0.7(6)
C9 C10 C15 C14 -178.9(4)
C13 C14 C15 F1 -177.8(3)
C13 C14 C15 C10 -0.2(6)
C8 O1 C16 O2 -1.0(5)
C8 O1 C16 C17 176.6(2)
O2 C16 C17 C22 -19.1(5)
O1 C16 C17 C22 163.4(3)
O2 C16 C17 C18 157.3(3)
O1 C16 C17 C18 -20.3(4)
C22 C17 C18 C19 -0.3(5)
C16 C17 C18 C19 -176.9(3)
C17 C18 C19 C20 0.1(5)
C18 C19 C20 C21 -0.3(6)
C19 C20 C21 C22 0.7(6)
C20 C21 C22 C17 -0.9(5)
C20 C21 C22 Cl1 -178.4(3)
C18 C17 C22 C21 0.7(5)
C16 C17 C22 C21 177.1(3)
C18 C17 C22 Cl1 178.1(3)
C16 C17 C22 Cl1 -5.5(5)
